data_4504286
loop_
_publ_author_name
'Li, Zhen'
'Li, Mian'
'Zhou, Xiao-Ping'
'Wu, Tao'
'Li, Dan'
'Ng, Seik Weng'

_publ_section_title
;
 Metal-Directed Supramolecular Architectures:&#x00A0; From Mononuclear to
 3D Frameworks Based on In Situ Tetrazole Ligand Synthesis
;
_journal_issue 10
_journal_name_full 'Crystal Growth &amp; Design'
_journal_page_first 1992
_journal_paper_doi 10.1021/cg0702333
_journal_volume 7
_journal_year 2007
_chemical_formula_moiety '(C5 H3 N6)2 (H2 O)2 Zn'
_chemical_formula_sum 'C10 H10 N12 O2 Zn'
_chemical_formula_weight 395.67
_chemical_name_systematic
; 
 ? 
;
_space_group_IT_number 14
_symmetry_cell_setting monoclinic
_symmetry_space_group_name_Hall '-P 2yn'
_symmetry_space_group_name_H-M 'P 1 21/n 1'
_atom_sites_solution_hydrogens geom
_atom_sites_solution_primary direct
_atom_sites_solution_secondary difmap
_audit_creation_method SHELXL-97
_cell_angle_alpha 90.00
_cell_angle_beta 105.626(2)
_cell_angle_gamma 90.00
_cell_formula_units_Z 2
_cell_length_a 6.0910(6)
_cell_length_b 11.4576(12)
_cell_length_c 10.6860(11)
_cell_measurement_temperature 295(2)
_cell_volume 718.19(13)
_computing_structure_refinement 'SHELXL-97 (Sheldrick, 1997)'
_computing_structure_solution 'SHELXS-97 (Sheldrick, 1990)'
_diffrn_ambient_temperature 295(2)
_diffrn_measured_fraction_theta_full 0.955
_diffrn_measured_fraction_theta_max 0.955
_diffrn_radiation_monochromator graphite
_diffrn_radiation_source 'fine-focus sealed tube'
_diffrn_radiation_type MoK\a
_diffrn_radiation_wavelength 0.71073
_diffrn_reflns_av_R_equivalents 0.0207
_diffrn_reflns_av_sigmaI/netI 0.0257
_diffrn_reflns_limit_h_max 7
_diffrn_reflns_limit_h_min -8
_diffrn_reflns_limit_k_max 13
_diffrn_reflns_limit_k_min -14
_diffrn_reflns_limit_l_max 7
_diffrn_reflns_limit_l_min -14
_diffrn_reflns_number 4470
_diffrn_reflns_theta_full 27.86
_diffrn_reflns_theta_max 27.86
_diffrn_reflns_theta_min 2.66
_exptl_absorpt_coefficient_mu 1.749
_exptl_absorpt_correction_T_max 0.6789
_exptl_absorpt_correction_T_min 0.6591
_exptl_absorpt_correction_type multi-scan
_exptl_absorpt_process_details 'SADABS (Bruker, 2002)'
_exptl_crystal_density_diffrn 1.830
_exptl_crystal_density_method 'not measured'
_exptl_crystal_F_000 400
_exptl_crystal_size_max 0.26
_exptl_crystal_size_mid 0.25
_exptl_crystal_size_min 0.24
_refine_diff_density_max 0.489
_refine_diff_density_min -0.192
_refine_diff_density_rms 0.065
_refine_ls_extinction_method none
_refine_ls_goodness_of_fit_ref 1.051
_refine_ls_hydrogen_treatment mixed
_refine_ls_matrix_type full
_refine_ls_number_parameters 135
_refine_ls_number_reflns 1629
_refine_ls_number_restraints 5
_refine_ls_restrained_S_all 1.049
_refine_ls_R_factor_all 0.0364
_refine_ls_R_factor_gt 0.0311
_refine_ls_shift/su_max 0.000
_refine_ls_shift/su_mean 0.000
_refine_ls_structure_factor_coef Fsqd
_refine_ls_weighting_details 'calc w=1/[\s^2^(Fo^2^)+(0.0458P)^2^+0.1979P] where P=(Fo^2^+2Fc^2^)/3'
_refine_ls_weighting_scheme calc
_refine_ls_wR_factor_gt 0.0774
_refine_ls_wR_factor_ref 0.0802
_reflns_number_gt 1443
_reflns_number_total 1629
_reflns_threshold_expression >2sigma(I)
_cod_data_source_file cg0702333si20070310_090159.cif
_cod_data_source_block Complex_1
_cod_depositor_comments
;
The following automatic conversions were performed:

'_exptl_absorpt_correction_type' value 'Multi-scan' changed to
'multi-scan' according to
/home/saulius/struct/CIF-dictionaries/cif_core.dic dictionary named
'cif_core.dic' version 2.4.1 from 2010-06-29.

Automatic conversion script
Id: cif_fix_values 1715 2011-07-08 13:25:40Z adriana 
;
_cod_original_sg_symbol_H-M P21/n
_cod_database_code 4504286

loop_
_symmetry_equiv_pos_as_xyz
'x, y, z'
'-x+1/2, y+1/2, -z+1/2'
'-x, -y, -z'
'x-1/2, -y-1/2, z-1/2'

loop_
_atom_site_label
_atom_site_type_symbol
_atom_site_fract_x
_atom_site_fract_y
_atom_site_fract_z
_atom_site_U_iso_or_equiv
_atom_site_adp_type
_atom_site_occupancy
_atom_site_symmetry_multiplicity
_atom_site_calc_flag
_atom_site_refinement_flags
Zn1 Zn 0.5000 0.5000 0.5000 0.02745(13) Uani 1 2 d S
O1W O 0.4178(3) 0.53651(16) 0.67475(17) 0.0424(4) Uani 1 1 d D
N1 N 0.3646(3) 0.32247(14) 0.50153(15) 0.0272(4) Uani 1 1 d .
N2 N 0.2631(4) 0.08803(17) 0.5255(2) 0.0488(5) Uani 1 1 d .
N3 N 0.7900(3) 0.40965(14) 0.61163(16) 0.0297(4) Uani 1 1 d .
N4 N 1.0055(3) 0.42579(16) 0.68145(18) 0.0373(4) Uani 1 1 d .
N5 N 1.0846(3) 0.32753(17) 0.73934(19) 0.0404(4) Uani 1 1 d .
N6 N 0.9233(3) 0.24547(16) 0.70824(17) 0.0337(4) Uani 1 1 d .
C1 C 0.1592(4) 0.27889(19) 0.4451(2) 0.0328(5) Uani 1 1 d D
C2 C 0.1097(4) 0.1624(2) 0.4572(2) 0.0406(5) Uani 1 1 d D
C3 C 0.4683(4) 0.13172(19) 0.5813(2) 0.0396(5) Uani 1 1 d D
C4 C 0.5210(3) 0.24814(17) 0.57025(18) 0.0263(4) Uani 1 1 d .
C5 C 0.7450(3) 0.29811(17) 0.63055(19) 0.0268(4) Uani 1 1 d .
H1W1 H 0.290(3) 0.513(2) 0.680(3) 0.042(8) Uiso 1 1 d D
H1W2 H 0.462(5) 0.6005(15) 0.713(3) 0.063(9) Uiso 1 1 d D
H1 H 0.048(3) 0.3312(17) 0.3954(19) 0.038(6) Uiso 1 1 d D
H2 H -0.040(2) 0.133(2) 0.420(2) 0.055(8) Uiso 1 1 d D
H3 H 0.583(3) 0.0816(19) 0.631(2) 0.044(7) Uiso 1 1 d D

loop_
_atom_site_aniso_label
_atom_site_aniso_U_11
_atom_site_aniso_U_22
_atom_site_aniso_U_33
_atom_site_aniso_U_23
_atom_site_aniso_U_13
_atom_site_aniso_U_12
Zn1 0.0280(2) 0.01918(19) 0.0322(2) 0.00323(12) 0.00305(13) 0.00047(12)
O1W 0.0471(11) 0.0402(9) 0.0443(9) -0.0134(8) 0.0201(8) -0.0167(8)
N1 0.0275(9) 0.0259(8) 0.0268(8) 0.0004(6) 0.0050(7) 0.0006(7)
N2 0.0436(12) 0.0311(10) 0.0649(14) 0.0001(9) 0.0026(10) -0.0095(9)
N3 0.0261(9) 0.0248(9) 0.0350(9) 0.0015(7) 0.0026(7) -0.0021(7)
N4 0.0302(10) 0.0342(10) 0.0432(11) -0.0001(8) 0.0023(8) -0.0050(8)
N5 0.0302(10) 0.0427(11) 0.0428(10) 0.0047(8) 0.0005(8) -0.0018(8)
N6 0.0271(9) 0.0325(9) 0.0375(9) 0.0077(7) 0.0019(7) 0.0018(7)
C1 0.0276(10) 0.0350(11) 0.0320(11) -0.0005(8) 0.0014(8) 0.0011(9)
C2 0.0325(12) 0.0379(12) 0.0468(13) -0.0066(10) 0.0030(10) -0.0090(10)
C3 0.0379(13) 0.0242(11) 0.0515(14) 0.0057(9) 0.0032(10) 0.0013(9)
C4 0.0266(10) 0.0239(9) 0.0275(10) 0.0011(7) 0.0058(8) 0.0008(8)
C5 0.0270(10) 0.0245(9) 0.0276(9) 0.0027(7) 0.0052(8) 0.0032(8)

loop_
_atom_type_symbol
_atom_type_description
_atom_type_scat_dispersion_real
_atom_type_scat_dispersion_imag
_atom_type_scat_source
C C 0.0033 0.0016 'International Tables Vol C Tables 4.2.6.8 and 6.1.1.4'
H H 0.0000 0.0000 'International Tables Vol C Tables 4.2.6.8 and 6.1.1.4'
N N 0.0061 0.0033 'International Tables Vol C Tables 4.2.6.8 and 6.1.1.4'
O O 0.0106 0.0060 'International Tables Vol C Tables 4.2.6.8 and 6.1.1.4'
Zn Zn 0.2839 1.4301 'International Tables Vol C Tables 4.2.6.8 and 6.1.1.4'

loop_
_geom_angle_atom_site_label_1
_geom_angle_atom_site_label_2
_geom_angle_atom_site_label_3
_geom_angle
_geom_angle_site_symmetry_1
_geom_angle_site_symmetry_3
O1W Zn1 O1W 180.000(1) 3_666 .
O1W Zn1 N3 87.65(7) 3_666 3_666
O1W Zn1 N3 92.35(7) . 3_666
O1W Zn1 N3 92.35(7) 3_666 .
O1W Zn1 N3 87.65(7) . .
N3 Zn1 N3 180.0 3_666 .
O1W Zn1 N1 89.88(6) 3_666 3_666
O1W Zn1 N1 90.12(6) . 3_666
N3 Zn1 N1 78.52(6) 3_666 3_666
N3 Zn1 N1 101.48(6) . 3_666
O1W Zn1 N1 90.12(6) 3_666 .
O1W Zn1 N1 89.88(6) . .
N3 Zn1 N1 101.48(6) 3_666 .
N3 Zn1 N1 78.52(6) . .
N1 Zn1 N1 180.0 3_666 .
C1 N1 C4 116.92(18) . .
C1 N1 Zn1 130.76(14) . .
C4 N1 Zn1 112.31(13) . .
C2 N2 C3 116.2(2) . .
N4 N3 C5 105.01(16) . .
N4 N3 Zn1 142.38(13) . .
C5 N3 Zn1 112.31(13) . .
N5 N4 N3 108.97(17) . .
N4 N5 N6 109.56(17) . .
C5 N6 N5 105.07(17) . .
N1 C1 C2 121.5(2) . .
N2 C2 C1 122.1(2) . .
N2 C3 C4 122.5(2) . .
N1 C4 C3 120.79(19) . .
N1 C4 C5 115.77(17) . .
C3 C4 C5 123.44(18) . .
N6 C5 N3 111.40(18) . .
N6 C5 C4 127.62(18) . .
N3 C5 C4 120.98(17) . .

loop_
_geom_bond_atom_site_label_1
_geom_bond_atom_site_label_2
_geom_bond_distance
_geom_bond_site_symmetry_2
Zn1 O1W 2.1016(17) 3_666
Zn1 O1W 2.1016(17) .
Zn1 N3 2.1166(16) 3_666
Zn1 N3 2.1166(17) .
Zn1 N1 2.1965(16) 3_666
Zn1 N1 2.1965(16) .
N1 C1 1.331(3) .
N1 C4 1.340(2) .
N2 C2 1.328(3) .
N2 C3 1.329(3) .
N3 N4 1.337(2) .
N3 C5 1.334(2) .
N4 N5 1.312(3) .
N5 N6 1.335(3) .
N6 C5 1.322(2) .
C1 C2 1.382(3) .
C3 C4 1.385(3) .
C4 C5 1.460(3) .

loop_
_geom_hbond_atom_site_label_D
_geom_hbond_atom_site_label_H
_geom_hbond_atom_site_label_A
_geom_hbond_distance_DH
_geom_hbond_distance_HA
_geom_hbond_distance_DA
_geom_hbond_angle_DHA
_geom_hbond_site_symmetry_A
O1W H1W1 N4 0.840(10) 2.003(11) 2.831(3) 168(2) 1_455
O1W H1W2 N6 0.847(10) 1.908(11) 2.753(2) 176(3) 2_656
